data_4334454
loop_
_publ_author_name
'Matthew J. Ray'
'Rebecca A. M. Randall'
'Kasun S. Athukorala Arachchige'
'Alexandra M. Z. Slawin'
'Michael B\"uhl'
'Tomas Lebl'
'Petr Kilian'

_publ_section_title
;
 Synthetic, Structural, NMR, and Computational Study of a Geminally
 Bis(peri-substituted) Tridentate Phosphine and Its Chalcogenides and
 Transition-Metal Complexes
;
_journal_name_full 'Inorganic Chemistry'
_journal_page_first 4346
_journal_page_last 4359
_journal_paper_doi 10.1021/ic3024875
_journal_volume 52
_journal_year 2013
_chemical_formula_moiety 'C43 H59 Cl2 Fe O P3'
_chemical_formula_sum 'C43 H59 Cl2 Fe O P3'
_chemical_formula_weight 811.61
_space_group_IT_number 2
_symmetry_cell_setting triclinic
_symmetry_Int_Tables_number 2
_symmetry_space_group_name_Hall '-P 1'
_symmetry_space_group_name_H-M 'P -1'
_atom_sites_solution_hydrogens geom
_atom_sites_solution_primary direct
_atom_sites_solution_secondary difmap
_audit_creation_date 2012-08-22
_audit_creation_method 'by CrystalStructure 4.0'
_cell_angle_alpha 93.871(7)
_cell_angle_beta 101.123(7)
_cell_angle_gamma 112.837(8)
_cell_formula_units_Z 2
_cell_length_a 10.4430(6)
_cell_length_b 11.4725(7)
_cell_length_c 19.3532(14)
_cell_measurement_reflns_used 16852
_cell_measurement_temperature 93
_cell_measurement_theta_max 25.45
_cell_measurement_theta_min 3.14
_cell_volume 2070.6(3)
_computing_cell_refinement 'CrystalClear-SM Expert 2.0 rc13'
_computing_data_collection 'CrystalClear-SM Expert 2.0 rc13 (Rigaku, 2009)'
_computing_data_reduction 'CrystalClear-SM Expert 2.0 rc13'
_computing_molecular_graphics 'CrystalStructure 4.0'
_computing_publication_material 'CrystalStructure 4.0 (Rigaku, 2010)'
_computing_structure_refinement 'SHELXL97 (Sheldrick, 2008)'
_computing_structure_solution 'SHELXS97 (Sheldrick, 2008)'
_diffrn_ambient_temperature 93
_diffrn_detector_area_resol_mean 14.286
_diffrn_measured_fraction_theta_full 0.990
_diffrn_measured_fraction_theta_max 0.990
_diffrn_measurement_device_type 'Rigaku Saturn70'
_diffrn_measurement_method \w
_diffrn_radiation_type 'Mo K\a'
_diffrn_radiation_wavelength 0.71075
_diffrn_reflns_av_R_equivalents 0.0452
_diffrn_reflns_limit_h_max 12
_diffrn_reflns_limit_h_min -12
_diffrn_reflns_limit_k_max 13
_diffrn_reflns_limit_k_min -11
_diffrn_reflns_limit_l_max 23
_diffrn_reflns_limit_l_min -23
_diffrn_reflns_number 20111
_diffrn_reflns_theta_full 25.35
_diffrn_reflns_theta_max 25.35
_diffrn_standards_number 0
_exptl_absorpt_coefficient_mu 0.641
_exptl_absorpt_correction_T_max 0.926
_exptl_absorpt_correction_T_min 0.687
_exptl_absorpt_correction_type multi-scan
_exptl_absorpt_process_details 'REQAB (Rigaku, 1998)'
_exptl_crystal_colour Orange
_exptl_crystal_density_diffrn 1.302
_exptl_crystal_description Prism
_exptl_crystal_F_000 860.00
_exptl_crystal_size_max 0.120
_exptl_crystal_size_mid 0.120
_exptl_crystal_size_min 0.120
_refine_diff_density_max 1.550
_refine_diff_density_min -0.890
_refine_ls_extinction_method none
_refine_ls_goodness_of_fit_ref 1.140
_refine_ls_hydrogen_treatment constr
_refine_ls_number_parameters 451
_refine_ls_number_reflns 7516
_refine_ls_number_restraints 0
_refine_ls_R_factor_gt 0.0614
_refine_ls_shift/su_max 0.018
_refine_ls_structure_factor_coef Fsqd
_refine_ls_weighting_details 'w = 1/[\s^2^(Fo^2^)+(0.0411P)^2^+7.8968P] where P=(Fo^2^+2Fc^2^)/3'
_refine_ls_weighting_scheme calc
_refine_ls_wR_factor_ref 0.1611
_reflns_number_gt 6600
_reflns_number_total 7516
_reflns_threshold_expression F^2^>2.0\s(F^2^)
_cod_data_source_file ic3024875_si_001_7.cif
_cod_data_source_block 7
_cod_database_code 4334454

loop_
_symmetry_equiv_pos_site_id
_symmetry_equiv_pos_as_xyz
1 +X,+Y,+Z
2 -X,-Y,-Z

loop_
_atom_site_label
_atom_site_type_symbol
_atom_site_fract_x
_atom_site_fract_y
_atom_site_fract_z
_atom_site_U_iso_or_equiv
_atom_site_adp_type
_atom_site_occupancy
_atom_site_symmetry_multiplicity
_atom_site_calc_flag
_atom_site_refinement_flags
Fe1 Fe 0.56073(6) 0.49858(5) 0.25604(3) 0.02310(16) Uani 1.0 2 d .
Cl1 Cl 0.75570(12) 0.61766(11) 0.21673(6) 0.0362(3) Uani 1.0 2 d .
Cl2 Cl 0.48018(14) 0.59094(12) 0.33837(6) 0.0394(3) Uani 1.0 2 d .
P1 P 0.47986(10) 0.27708(9) 0.20286(5) 0.0197(3) Uani 1.0 2 d .
P2 P 0.70465(10) 0.42885(10) 0.36162(5) 0.0196(3) Uani 1.0 2 d .
P3 P 0.36329(11) 0.50818(10) 0.15938(5) 0.0225(3) Uani 1.0 2 d .
O1 O 0.9454(13) -0.0215(15) 0.3594(6) 0.221(7) Uani 1.0 2 d .
C1 C 0.4315(4) 0.1628(4) 0.2653(2) 0.0217(8) Uani 1.0 2 d .
C2 C 0.2943(5) 0.0682(4) 0.2521(3) 0.0269(9) Uani 1.0 2 d .
C3 C 0.2541(5) -0.0367(5) 0.2891(3) 0.0309(10) Uani 1.0 2 d .
C4 C 0.3573(5) -0.0505(4) 0.3380(3) 0.0275(9) Uani 1.0 2 d .
C5 C 0.4964(5) 0.0471(4) 0.3549(2) 0.0236(9) Uani 1.0 2 d .
C6 C 0.5893(5) 0.0192(5) 0.4074(3) 0.0281(9) Uani 1.0 2 d .
C7 C 0.7272(5) 0.1075(5) 0.4321(3) 0.0293(10) Uani 1.0 2 d .
C8 C 0.7650(5) 0.2279(4) 0.4094(2) 0.0259(9) Uani 1.0 2 d .
C9 C 0.6739(4) 0.2598(4) 0.3599(2) 0.0209(8) Uani 1.0 2 d .
C10 C 0.5362(4) 0.1613(4) 0.3250(2) 0.0207(8) Uani 1.0 2 d .
C11 C 0.3541(5) -0.1526(5) 0.3835(3) 0.0350(11) Uani 1.0 2 d .
C12 C 0.5095(6) -0.1105(5) 0.4262(3) 0.0347(11) Uani 1.0 2 d .
C13 C 0.6424(5) 0.2696(4) 0.1790(2) 0.0264(9) Uani 1.0 2 d .
C14 C 0.6583(6) 0.1433(5) 0.1775(3) 0.0372(11) Uani 1.0 2 d .
C15 C 0.6554(5) 0.3193(5) 0.1082(3) 0.0355(11) Uani 1.0 2 d .
C16 C 0.9014(4) 0.5188(4) 0.3879(3) 0.0256(9) Uani 1.0 2 d .
C17 C 0.9379(5) 0.6614(5) 0.4035(3) 0.0380(11) Uani 1.0 2 d .
C18 C 0.9721(5) 0.4882(5) 0.3308(3) 0.0332(10) Uani 1.0 2 d .
C19 C 0.6476(5) 0.4555(4) 0.4451(2) 0.0236(9) Uani 1.0 2 d .
C20 C 0.4953(5) 0.3586(5) 0.4396(3) 0.0303(10) Uani 1.0 2 d .
C21 C 0.7449(5) 0.4573(5) 0.5154(3) 0.0337(10) Uani 1.0 2 d .
C22 C 0.3439(4) 0.1986(4) 0.1188(2) 0.0227(8) Uani 1.0 2 d .
C23 C 0.3168(5) 0.0720(4) 0.0984(3) 0.0281(9) Uani 1.0 2 d .
C24 C 0.2339(5) -0.0013(5) 0.0316(3) 0.0309(10) Uani 1.0 2 d .
C25 C 0.1787(5) 0.0565(4) -0.0166(3) 0.0271(9) Uani 1.0 2 d .
C26 C 0.2037(4) 0.1857(4) 0.0018(2) 0.0249(9) Uani 1.0 2 d .
C27 C 0.1402(5) 0.2292(5) -0.0562(2) 0.0276(9) Uani 1.0 2 d .
C28 C 0.1549(5) 0.3522(5) -0.0492(3) 0.0331(10) Uani 1.0 2 d .
C29 C 0.2288(5) 0.4302(5) 0.0170(3) 0.0287(9) Uani 1.0 2 d .
C30 C 0.2914(4) 0.3923(4) 0.0762(2) 0.0238(9) Uani 1.0 2 d .
C31 C 0.2839(4) 0.2634(4) 0.0692(2) 0.0218(8) Uani 1.0 2 d .
C32 C 0.0887(5) 0.0070(5) -0.0922(3) 0.0345(10) Uani 1.0 2 d .
C33 C 0.0680(5) 0.1232(5) -0.1190(3) 0.0349(11) Uani 1.0 2 d .
C34 C 0.3986(5) 0.6678(5) 0.1310(3) 0.0331(10) Uani 1.0 2 d .
C35 C 0.4392(8) 0.7670(6) 0.1967(3) 0.0605(17) Uani 1.0 2 d .
C36 C 0.5157(6) 0.7035(5) 0.0904(3) 0.0409(12) Uani 1.0 2 d .
C37 C 0.1998(5) 0.4715(5) 0.1941(3) 0.0327(10) Uani 1.0 2 d .
C38 C 0.0758(6) 0.4848(8) 0.1447(3) 0.0637(19) Uani 1.0 2 d .
C39 C 0.1533(6) 0.3396(5) 0.2164(3) 0.0455(13) Uani 1.0 2 d .
C40 C 1.0517(9) -0.0286(8) 0.4100(5) 0.078(2) Uani 1.0 2 d .
C41 C 1.1439(14) 0.1055(10) 0.4417(8) 0.140(5) Uani 1.0 2 d .
C42 C 1.0942(8) 0.1701(8) 0.3879(6) 0.093(3) Uani 1.0 2 d .
C43 C 0.9588(10) 0.0717(8) 0.3183(5) 0.086(3) Uani 1.0 2 d .
H2 H 0.2227 0.0744 0.2158 0.0323 Uiso 1.0 2 calc R
H3 H 0.1571 -0.0964 0.2801 0.0371 Uiso 1.0 2 calc R
H7 H 0.7956 0.0882 0.4636 0.0352 Uiso 1.0 2 calc R
H8 H 0.8589 0.2914 0.4294 0.0311 Uiso 1.0 2 calc R
H11A H 0.3201 -0.2370 0.3534 0.0420 Uiso 1.0 2 calc R
H11B H 0.2900 -0.1588 0.4160 0.0420 Uiso 1.0 2 calc R
H12A H 0.5150 -0.1048 0.4781 0.0417 Uiso 1.0 2 calc R
H12B H 0.5492 -0.1716 0.4123 0.0417 Uiso 1.0 2 calc R
H13 H 0.7265 0.3326 0.2159 0.0317 Uiso 1.0 2 calc R
H14A H 0.7522 0.1558 0.1694 0.0446 Uiso 1.0 2 calc R
H14B H 0.5831 0.0799 0.1389 0.0446 Uiso 1.0 2 calc R
H14C H 0.6497 0.1128 0.2232 0.0446 Uiso 1.0 2 calc R
H15A H 0.5802 0.2566 0.0694 0.0427 Uiso 1.0 2 calc R
H15B H 0.7493 0.3326 0.0998 0.0427 Uiso 1.0 2 calc R
H15C H 0.6450 0.4007 0.1101 0.0427 Uiso 1.0 2 calc R
H16 H 0.9382 0.4918 0.4329 0.0307 Uiso 1.0 2 calc R
H17A H 0.9047 0.6905 0.3599 0.0456 Uiso 1.0 2 calc R
H17B H 1.0418 0.7087 0.4207 0.0456 Uiso 1.0 2 calc R
H17C H 0.8908 0.6768 0.4401 0.0456 Uiso 1.0 2 calc R
H18A H 1.0763 0.5337 0.3472 0.0398 Uiso 1.0 2 calc R
H18B H 0.9393 0.5156 0.2864 0.0398 Uiso 1.0 2 calc R
H18C H 0.9460 0.3958 0.3223 0.0398 Uiso 1.0 2 calc R
H19 H 0.6445 0.5416 0.4474 0.0284 Uiso 1.0 2 calc R
H20A H 0.4601 0.3824 0.4793 0.0363 Uiso 1.0 2 calc R
H20B H 0.4945 0.2732 0.4416 0.0363 Uiso 1.0 2 calc R
H20C H 0.4335 0.3580 0.3944 0.0363 Uiso 1.0 2 calc R
H21A H 0.7444 0.3721 0.5175 0.0405 Uiso 1.0 2 calc R
H21B H 0.7101 0.4814 0.5553 0.0405 Uiso 1.0 2 calc R
H21C H 0.8426 0.5198 0.5186 0.0405 Uiso 1.0 2 calc R
H23 H 0.3572 0.0313 0.1318 0.0337 Uiso 1.0 2 calc R
H24 H 0.2173 -0.0887 0.0209 0.0371 Uiso 1.0 2 calc R
H28 H 0.1163 0.3847 -0.0879 0.0397 Uiso 1.0 2 calc R
H29 H 0.2367 0.5159 0.0217 0.0344 Uiso 1.0 2 calc R
H32A H -0.0047 -0.0630 -0.0931 0.0414 Uiso 1.0 2 calc R
H32B H 0.1385 -0.0253 -0.1221 0.0414 Uiso 1.0 2 calc R
H33A H 0.1129 0.1467 -0.1596 0.0419 Uiso 1.0 2 calc R
H33B H -0.0349 0.1045 -0.1345 0.0419 Uiso 1.0 2 calc R
H34 H 0.3089 0.6636 0.0990 0.0397 Uiso 1.0 2 calc R
H35A H 0.4545 0.8507 0.1822 0.0726 Uiso 1.0 2 calc R
H35B H 0.5273 0.7725 0.2285 0.0726 Uiso 1.0 2 calc R
H35C H 0.3619 0.7419 0.2218 0.0726 Uiso 1.0 2 calc R
H36A H 0.6044 0.7086 0.1214 0.0490 Uiso 1.0 2 calc R
H36B H 0.5313 0.7866 0.0751 0.0490 Uiso 1.0 2 calc R
H36C H 0.4868 0.6381 0.0484 0.0490 Uiso 1.0 2 calc R
H37 H 0.2279 0.5346 0.2384 0.0392 Uiso 1.0 2 calc R
H38A H -0.0011 0.4724 0.1694 0.0764 Uiso 1.0 2 calc R
H38B H 0.0401 0.4202 0.1019 0.0764 Uiso 1.0 2 calc R
H38C H 0.1085 0.5705 0.1312 0.0764 Uiso 1.0 2 calc R
H39A H 0.1182 0.2741 0.1740 0.0546 Uiso 1.0 2 calc R
H39B H 0.0767 0.3263 0.2414 0.0546 Uiso 1.0 2 calc R
H39C H 0.2349 0.3335 0.2482 0.0546 Uiso 1.0 2 calc R
H40A H 1.1056 -0.0692 0.3883 0.0940 Uiso 1.0 2 calc R
H40B H 1.0120 -0.0785 0.4465 0.0940 Uiso 1.0 2 calc R
H41A H 1.1275 0.1281 0.4885 0.1674 Uiso 1.0 2 calc R
H41B H 1.2465 0.1243 0.4469 0.1674 Uiso 1.0 2 calc R
H42A H 1.1760 0.2222 0.3688 0.1112 Uiso 1.0 2 calc R
H42B H 1.0615 0.2296 0.4110 0.1112 Uiso 1.0 2 calc R
H43A H 0.8752 0.0939 0.3082 0.1031 Uiso 1.0 2 calc R
H43B H 0.9896 0.0579 0.2744 0.1031 Uiso 1.0 2 calc R

loop_
_atom_site_aniso_label
_atom_site_aniso_U_11
_atom_site_aniso_U_22
_atom_site_aniso_U_33
_atom_site_aniso_U_12
_atom_site_aniso_U_13
_atom_site_aniso_U_23
Fe1 0.0254(3) 0.0196(3) 0.0227(3) 0.0079(3) 0.0051(3) 0.0028(3)
Cl1 0.0310(6) 0.0370(7) 0.0378(6) 0.0083(5) 0.0099(5) 0.0177(5)
Cl2 0.0596(8) 0.0488(7) 0.0249(6) 0.0403(7) 0.0064(5) 0.0017(5)
P1 0.0193(5) 0.0186(5) 0.0192(5) 0.0067(4) 0.0024(4) 0.0027(4)
P2 0.0180(5) 0.0202(5) 0.0194(5) 0.0068(4) 0.0040(4) 0.0024(4)
P3 0.0241(5) 0.0222(6) 0.0231(6) 0.0110(5) 0.0060(4) 0.0048(4)
O1 0.221(11) 0.43(2) 0.172(9) 0.257(14) 0.114(9) 0.140(11)
C1 0.025(2) 0.0169(19) 0.023(2) 0.0077(16) 0.0071(16) 0.0030(15)
C2 0.023(2) 0.025(3) 0.030(3) 0.0083(18) 0.0052(17) 0.0034(17)
C3 0.027(3) 0.026(3) 0.035(3) 0.0040(18) 0.0100(18) 0.0054(18)
C4 0.032(3) 0.022(2) 0.028(3) 0.0079(18) 0.0138(18) 0.0043(17)
C5 0.030(2) 0.022(2) 0.023(2) 0.0126(18) 0.0104(17) 0.0024(16)
C6 0.039(3) 0.029(3) 0.023(2) 0.020(2) 0.0110(18) 0.0055(17)
C7 0.037(3) 0.034(3) 0.025(3) 0.023(2) 0.0060(18) 0.0072(18)
C8 0.024(2) 0.032(3) 0.025(3) 0.0145(18) 0.0062(17) 0.0032(17)
C9 0.0218(19) 0.020(2) 0.023(2) 0.0089(16) 0.0083(16) 0.0042(16)
C10 0.0226(19) 0.019(2) 0.022(2) 0.0085(16) 0.0084(16) 0.0019(15)
C11 0.045(3) 0.023(3) 0.038(3) 0.012(2) 0.017(2) 0.0126(19)
C12 0.051(3) 0.025(3) 0.034(3) 0.018(3) 0.015(2) 0.0120(19)
C13 0.024(2) 0.031(3) 0.025(2) 0.0111(18) 0.0058(17) 0.0024(17)
C14 0.041(3) 0.044(3) 0.038(3) 0.028(3) 0.014(2) 0.006(3)
C15 0.032(3) 0.045(3) 0.030(3) 0.013(2) 0.0115(19) 0.009(2)
C16 0.0194(19) 0.029(3) 0.024(2) 0.0064(17) 0.0034(16) 0.0040(17)
C17 0.030(3) 0.031(3) 0.038(3) 0.001(2) 0.002(2) -0.001(2)
C18 0.022(2) 0.044(3) 0.031(3) 0.010(2) 0.0079(18) 0.007(2)
C19 0.025(2) 0.024(2) 0.024(2) 0.0122(17) 0.0076(16) 0.0034(16)
C20 0.030(3) 0.030(3) 0.035(3) 0.0127(19) 0.0163(19) 0.0056(19)
C21 0.039(3) 0.046(3) 0.020(2) 0.022(3) 0.0065(18) 0.0046(19)
C22 0.0199(19) 0.022(2) 0.023(2) 0.0057(16) 0.0039(16) 0.0014(16)
C23 0.030(3) 0.025(3) 0.027(3) 0.0107(18) 0.0039(18) 0.0028(17)
C24 0.031(3) 0.024(3) 0.031(3) 0.0067(19) 0.0053(18) -0.0020(18)
C25 0.024(2) 0.027(3) 0.025(3) 0.0048(18) 0.0070(17) 0.0006(17)
C26 0.0167(19) 0.032(3) 0.022(2) 0.0052(17) 0.0062(16) 0.0034(17)
C27 0.0190(19) 0.038(3) 0.020(2) 0.0048(18) 0.0041(16) 0.0064(18)
C28 0.027(3) 0.047(3) 0.023(3) 0.015(2) 0.0012(18) 0.011(2)
C29 0.030(3) 0.031(3) 0.028(3) 0.0157(19) 0.0061(18) 0.0091(18)
C30 0.0185(19) 0.026(3) 0.025(2) 0.0078(17) 0.0047(16) 0.0037(17)
C31 0.0152(18) 0.026(2) 0.021(2) 0.0051(16) 0.0054(15) 0.0031(16)
C32 0.034(3) 0.033(3) 0.027(3) 0.006(2) 0.0036(19) -0.0021(19)
C33 0.029(3) 0.039(3) 0.023(3) 0.003(2) 0.0004(18) 0.0017(19)
C34 0.043(3) 0.026(3) 0.032(3) 0.016(2) 0.007(2) 0.0098(19)
C35 0.107(6) 0.031(3) 0.047(4) 0.033(4) 0.017(4) 0.008(3)
C36 0.040(3) 0.037(3) 0.041(3) 0.010(3) 0.007(3) 0.019(3)
C37 0.029(3) 0.043(3) 0.032(3) 0.017(2) 0.0127(19) 0.005(2)
C38 0.039(3) 0.119(6) 0.051(4) 0.047(4) 0.018(3) 0.020(4)
C39 0.040(3) 0.042(3) 0.057(4) 0.012(3) 0.029(3) 0.006(3)
C40 0.077(5) 0.072(5) 0.087(6) 0.027(4) 0.021(4) 0.039(4)
C41 0.157(11) 0.091(8) 0.223(14) 0.070(8) 0.104(11) 0.088(9)
C42 0.053(4) 0.050(5) 0.157(9) 0.002(4) 0.034(5) -0.006(5)
C43 0.128(8) 0.089(6) 0.093(6) 0.079(6) 0.063(6) 0.042(5)

loop_
_atom_type_symbol
_atom_type_description
_atom_type_scat_dispersion_real
_atom_type_scat_dispersion_imag
_atom_type_scat_source
C C 0.0033 0.0016
;
International Tables for Crystallography
(1992, Vol. C, Tables 4.2.6.8 and 6.1.1.4)
;
Cl Cl 0.1484 0.1585
;
International Tables for Crystallography
(1992, Vol. C, Tables 4.2.6.8 and 6.1.1.4)
;
P P 0.1023 0.0942
;
International Tables for Crystallography
(1992, Vol. C, Tables 4.2.6.8 and 6.1.1.4)
;
Fe Fe 0.3463 0.8444
;
International Tables for Crystallography
(1992, Vol. C, Tables 4.2.6.8 and 6.1.1.4)
;
O O 0.0106 0.0060
;
International Tables for Crystallography
(1992, Vol. C, Tables 4.2.6.8 and 6.1.1.4)
;
H H 0.0000 0.0000
;
International Tables for Crystallography
(1992, Vol. C, Table 6.1.1.4)
;

loop_
_geom_angle_atom_site_label_1
_geom_angle_atom_site_label_2
_geom_angle_atom_site_label_3
_geom_angle
_geom_angle_publ_flag
Cl1 Fe1 Cl2 121.02(5) yes
Cl1 Fe1 P1 108.05(5) yes
Cl1 Fe1 P2 95.36(5) yes
Cl1 Fe1 P3 100.03(5) yes
Cl2 Fe1 P1 130.82(5) yes
Cl2 Fe1 P2 89.31(5) yes
Cl2 Fe1 P3 87.99(5) yes
P1 Fe1 P2 82.79(4) yes
P1 Fe1 P3 86.64(4) yes
P2 Fe1 P3 163.44(4) yes
Fe1 P1 C1 113.85(13) yes
Fe1 P1 C13 103.80(13) yes
Fe1 P1 C22 125.26(16) yes
C1 P1 C13 105.7(3) yes
C1 P1 C22 104.84(17) yes
C13 P1 C22 101.14(19) yes
Fe1 P2 C9 119.99(12) yes
Fe1 P2 C16 117.47(15) yes
Fe1 P2 C19 108.92(16) yes
C9 P2 C16 105.1(2) yes
C9 P2 C19 99.3(2) yes
C16 P2 C19 103.31(18) yes
Fe1 P3 C30 119.59(17) yes
Fe1 P3 C34 115.81(14) yes
Fe1 P3 C37 109.05(16) yes
C30 P3 C34 105.5(2) yes
C30 P3 C37 101.11(19) yes
C34 P3 C37 103.7(3) yes
C40 O1 C43 126.4(10) yes
P1 C1 C2 120.0(3) yes
P1 C1 C10 121.6(3) yes
C2 C1 C10 118.1(4) yes
C1 C2 C3 124.0(4) yes
C2 C3 C4 118.3(4) yes
C3 C4 C5 118.8(4) yes
C3 C4 C11 132.4(4) yes
C5 C4 C11 108.8(4) yes
C4 C5 C6 111.6(4) yes
C4 C5 C10 124.1(4) yes
C6 C5 C10 124.3(4) yes
C5 C6 C7 118.7(5) yes
C5 C6 C12 109.3(4) yes
C7 C6 C12 132.0(5) yes
C6 C7 C8 118.0(5) yes
C7 C8 C9 124.2(4) yes
P2 C9 C8 119.0(3) yes
P2 C9 C10 119.8(4) yes
C8 C9 C10 118.3(4) yes
C1 C10 C5 115.2(3) yes
C1 C10 C9 129.6(4) yes
C5 C10 C9 115.2(4) yes
C4 C11 C12 105.5(4) yes
C6 C12 C11 104.6(5) yes
P1 C13 C14 118.5(3) yes
P1 C13 C15 108.6(4) yes
C14 C13 C15 110.5(5) yes
P2 C16 C17 109.3(4) yes
P2 C16 C18 111.3(3) yes
C17 C16 C18 112.0(4) yes
P2 C19 C20 110.0(3) yes
P2 C19 C21 116.9(4) yes
C20 C19 C21 109.9(4) yes
P1 C22 C23 115.0(4) yes
P1 C22 C31 125.2(3) yes
C23 C22 C31 119.0(4) yes
C22 C23 C24 124.9(5) yes
C23 C24 C25 117.9(5) yes
C24 C25 C26 119.3(4) yes
C24 C25 C32 131.2(5) yes
C26 C25 C32 109.4(4) yes
C25 C26 C27 110.6(4) yes
C25 C26 C31 125.1(5) yes
C27 C26 C31 124.2(5) yes
C26 C27 C28 119.3(4) yes
C26 C27 C33 109.8(5) yes
C28 C27 C33 130.8(5) yes
C27 C28 C29 118.0(5) yes
C28 C29 C30 125.2(5) yes
P3 C30 C29 116.0(4) yes
P3 C30 C31 125.7(3) yes
C29 C30 C31 118.1(4) yes
C22 C31 C26 113.8(4) yes
C22 C31 C30 131.2(4) yes
C26 C31 C30 115.0(4) yes
C25 C32 C33 105.0(4) yes
C27 C33 C32 105.0(4) yes
P3 C34 C35 108.9(4) yes
P3 C34 C36 110.7(4) yes
C35 C34 C36 111.2(4) yes
P3 C37 C38 115.4(4) yes
P3 C37 C39 109.9(5) yes
C38 C37 C39 111.0(4) yes
O1 C40 C41 104.4(11) yes
C40 C41 C42 99.9(9) yes
C41 C42 C43 115.1(7) yes
O1 C43 C42 85.8(7) yes
C1 C2 H2 118.002 no
C3 C2 H2 118.006 no
C2 C3 H3 120.832 no
C4 C3 H3 120.837 no
C6 C7 H7 121.008 no
C8 C7 H7 121.015 no
C7 C8 H8 117.898 no
C9 C8 H8 117.894 no
C4 C11 H11A 110.639 no
C4 C11 H11B 110.651 no
C12 C11 H11A 110.639 no
C12 C11 H11B 110.652 no
H11A C11 H11B 108.771 no
C6 C12 H12A 110.822 no
C6 C12 H12B 110.823 no
C11 C12 H12A 110.819 no
C11 C12 H12B 110.828 no
H12A C12 H12B 108.873 no
P1 C13 H13 106.179 no
C14 C13 H13 106.180 no
C15 C13 H13 106.176 no
C13 C14 H14A 109.472 no
C13 C14 H14B 109.475 no
C13 C14 H14C 109.461 no
H14A C14 H14B 109.472 no
H14A C14 H14C 109.474 no
H14B C14 H14C 109.473 no
C13 C15 H15A 109.471 no
C13 C15 H15B 109.481 no
C13 C15 H15C 109.477 no
H15A C15 H15B 109.466 no
H15A C15 H15C 109.466 no
H15B C15 H15C 109.466 no
P2 C16 H16 108.001 no
C17 C16 H16 108.002 no
C18 C16 H16 108.008 no
C16 C17 H17A 109.470 no
C16 C17 H17B 109.470 no
C16 C17 H17C 109.474 no
H17A C17 H17B 109.468 no
H17A C17 H17C 109.472 no
H17B C17 H17C 109.472 no
C16 C18 H18A 109.470 no
C16 C18 H18B 109.468 no
C16 C18 H18C 109.465 no
H18A C18 H18B 109.471 no
H18A C18 H18C 109.469 no
H18B C18 H18C 109.483 no
P2 C19 H19 106.463 no
C20 C19 H19 106.463 no
C21 C19 H19 106.470 no
C19 C20 H20A 109.467 no
C19 C20 H20B 109.468 no
C19 C20 H20C 109.476 no
H20A C20 H20B 109.477 no
H20A C20 H20C 109.463 no
H20B C20 H20C 109.477 no
C19 C21 H21A 109.466 no
C19 C21 H21B 109.465 no
C19 C21 H21C 109.464 no
H21A C21 H21B 109.484 no
H21A C21 H21C 109.470 no
H21B C21 H21C 109.478 no
C22 C23 H23 117.562 no
C24 C23 H23 117.562 no
C23 C24 H24 121.067 no
C25 C24 H24 121.065 no
C27 C28 H28 120.994 no
C29 C28 H28 120.979 no
C28 C29 H29 117.406 no
C30 C29 H29 117.404 no
C25 C32 H32A 110.757 no
C25 C32 H32B 110.755 no
C33 C32 H32A 110.754 no
C33 C32 H32B 110.759 no
H32A C32 H32B 108.837 no
C27 C33 H33A 110.740 no
C27 C33 H33B 110.745 no
C32 C33 H33A 110.737 no
C32 C33 H33B 110.740 no
H33A C33 H33B 108.832 no
P3 C34 H34 108.685 no
C35 C34 H34 108.679 no
C36 C34 H34 108.682 no
C34 C35 H35A 109.473 no
C34 C35 H35B 109.475 no
C34 C35 H35C 109.474 no
H35A C35 H35B 109.469 no
H35A C35 H35C 109.462 no
H35B C35 H35C 109.475 no
C34 C36 H36A 109.465 no
C34 C36 H36B 109.470 no
C34 C36 H36C 109.471 no
H36A C36 H36B 109.473 no
H36A C36 H36C 109.469 no
H36B C36 H36C 109.479 no
P3 C37 H37 106.669 no
C38 C37 H37 106.662 no
C39 C37 H37 106.667 no
C37 C38 H38A 109.465 no
C37 C38 H38B 109.470 no
C37 C38 H38C 109.472 no
H38A C38 H38B 109.474 no
H38A C38 H38C 109.469 no
H38B C38 H38C 109.478 no
C37 C39 H39A 109.472 no
C37 C39 H39B 109.466 no
C37 C39 H39C 109.469 no
H39A C39 H39B 109.474 no
H39A C39 H39C 109.477 no
H39B C39 H39C 109.469 no
O1 C40 H40A 110.878 no
O1 C40 H40B 110.863 no
C41 C40 H40A 110.867 no
C41 C40 H40B 110.857 no
H40A C40 H40B 108.906 no
C40 C41 H41A 111.790 no
C40 C41 H41B 111.779 no
C42 C41 H41A 111.786 no
C42 C41 H41B 111.785 no
H41A C41 H41B 109.525 no
C41 C42 H42A 108.496 no
C41 C42 H42B 108.500 no
C43 C42 H42A 108.486 no
C43 C42 H42B 108.494 no
H42A C42 H42B 107.513 no
O1 C43 H43A 114.346 no
O1 C43 H43B 114.348 no
C42 C43 H43A 114.339 no
C42 C43 H43B 114.348 no
H43A C43 H43B 111.491 no

loop_
_geom_bond_atom_site_label_1
_geom_bond_atom_site_label_2
_geom_bond_distance
_geom_bond_publ_flag
Fe1 Cl1 2.2737(14) yes
Fe1 Cl2 2.3130(17) yes
Fe1 P1 2.4240(12) yes
Fe1 P2 2.6539(13) yes
Fe1 P3 2.5453(13) yes
P1 C1 1.837(5) yes
P1 C13 1.874(6) yes
P1 C22 1.841(4) yes
P2 C9 1.836(5) yes
P2 C16 1.851(4) yes
P2 C19 1.873(5) yes
P3 C30 1.842(4) yes
P3 C34 1.866(5) yes
P3 C37 1.861(6) yes
O1 C40 1.364(16) yes
O1 C43 1.355(18) yes
C1 C2 1.382(5) yes
C1 C10 1.435(6) yes
C2 C3 1.406(7) yes
C3 C4 1.357(7) yes
C4 C5 1.405(5) yes
C4 C11 1.507(7) yes
C5 C6 1.408(7) yes
C5 C10 1.413(6) yes
C6 C7 1.366(6) yes
C6 C12 1.506(7) yes
C7 C8 1.408(7) yes
C8 C9 1.387(7) yes
C9 C10 1.437(5) yes
C11 C12 1.540(7) yes
C13 C14 1.519(8) yes
C13 C15 1.529(7) yes
C16 C17 1.523(7) yes
C16 C18 1.534(8) yes
C19 C20 1.524(6) yes
C19 C21 1.526(6) yes
C22 C23 1.381(7) yes
C22 C31 1.447(7) yes
C23 C24 1.408(6) yes
C24 C25 1.347(7) yes
C25 C26 1.408(7) yes
C25 C32 1.514(6) yes
C26 C27 1.412(7) yes
C26 C31 1.429(5) yes
C27 C28 1.354(8) yes
C27 C33 1.503(6) yes
C28 C29 1.402(6) yes
C29 C30 1.388(7) yes
C30 C31 1.445(7) yes
C32 C33 1.538(8) yes
C34 C35 1.521(8) yes
C34 C36 1.519(8) yes
C37 C38 1.519(9) yes
C37 C39 1.520(8) yes
C40 C41 1.472(12) yes
C41 C42 1.448(18) yes
C42 C43 1.705(11) yes
C2 H2 0.950 no
C3 H3 0.950 no
C7 H7 0.950 no
C8 H8 0.950 no
C11 H11A 0.990 no
C11 H11B 0.990 no
C12 H12A 0.990 no
C12 H12B 0.990 no
C13 H13 1.000 no
C14 H14A 0.980 no
C14 H14B 0.980 no
C14 H14C 0.980 no
C15 H15A 0.980 no
C15 H15B 0.980 no
C15 H15C 0.980 no
C16 H16 1.000 no
C17 H17A 0.980 no
C17 H17B 0.980 no
C17 H17C 0.980 no
C18 H18A 0.980 no
C18 H18B 0.980 no
C18 H18C 0.980 no
C19 H19 1.000 no
C20 H20A 0.980 no
C20 H20B 0.980 no
C20 H20C 0.980 no
C21 H21A 0.980 no
C21 H21B 0.980 no
C21 H21C 0.980 no
C23 H23 0.950 no
C24 H24 0.950 no
C28 H28 0.950 no
C29 H29 0.950 no
C32 H32A 0.990 no
C32 H32B 0.990 no
C33 H33A 0.990 no
C33 H33B 0.990 no
C34 H34 1.000 no
C35 H35A 0.980 no
C35 H35B 0.980 no
C35 H35C 0.980 no
C36 H36A 0.980 no
C36 H36B 0.980 no
C36 H36C 0.980 no
C37 H37 1.000 no
C38 H38A 0.980 no
C38 H38B 0.980 no
C38 H38C 0.980 no
C39 H39A 0.980 no
C39 H39B 0.980 no
C39 H39C 0.980 no
C40 H40A 0.990 no
C40 H40B 0.990 no
C41 H41A 0.990 no
C41 H41B 0.990 no
C42 H42A 0.990 no
C42 H42B 0.990 no
C43 H43A 0.990 no
C43 H43B 0.990 no

loop_
_geom_contact_atom_site_label_1
_geom_contact_atom_site_label_2
_geom_contact_distance
_geom_contact_publ_flag
_geom_contact_site_symmetry_2
Cl1 C15 3.552(6) no .
Cl2 C19 3.300(5) no .
Cl2 C20 3.447(6) no .
Cl2 C35 3.570(7) no .
Cl2 C37 3.386(4) no .
P1 C9 3.377(4) no .
P1 C30 3.497(5) no .
P2 C1 3.369(4) no .
P3 C22 3.503(5) no .
C1 C4 2.825(6) no .
C1 C14 3.235(8) no .
C1 C23 3.170(6) no .
C2 C5 2.705(7) no .
C2 C22 3.098(7) no .
C2 C23 3.032(7) no .
C3 C6 3.588(7) no .
C3 C10 2.850(5) no .
C4 C7 3.596(6) no .
C5 C8 2.707(5) no .
C6 C9 2.830(7) no .
C7 C10 2.862(7) no .
C8 C16 3.173(6) no .
C8 C18 3.576(7) no .
C8 C19 3.371(8) no .
C8 C21 3.324(8) no .
C9 C13 3.467(6) no .
C9 C18 3.380(6) no .
C9 C20 3.108(8) no .
C9 C21 3.414(6) no .
C10 C13 3.372(6) no .
C10 C14 3.368(7) no .
C10 C20 3.266(7) no .
C13 C23 3.260(5) no .
C14 C22 3.570(8) no .
C14 C23 3.345(7) no .
C15 C22 3.056(7) no .
C15 C23 3.531(6) no .
C15 C31 3.593(7) no .
C16 C21 3.187(7) no .
C17 C19 3.326(6) no .
C17 C21 3.597(7) no .
C22 C25 2.828(5) no .
C23 C26 2.695(7) no .
C24 C27 3.579(8) no .
C24 C31 2.890(7) no .
C25 C28 3.585(8) no .
C26 C29 2.705(7) no .
C27 C30 2.839(5) no .
C28 C31 2.879(7) no .
C29 C34 3.061(6) no .
C29 C36 3.359(6) no .
C29 C37 3.514(7) no .
C29 C38 3.339(9) no .
C30 C36 3.382(6) no .
C30 C38 3.282(10) no .
C30 C39 3.295(8) no .
C31 C39 3.581(8) no .
C34 C38 3.281(8) no .
C35 C37 3.331(7) no .
Cl1 C28 3.546(5) no 2_665
Cl2 C12 3.594(6) no 1_565
O1 C7 3.596(18) no .
C3 C40 3.462(11) no 1_455
C7 O1 3.596(18) no .
C12 Cl2 3.594(6) no 1_545
C17 C40 3.267(10) no 1_565
C18 C21 3.592(6) no 2_766
C21 C18 3.592(6) no 2_766
C26 C36 3.579(7) no 2_665
C27 C36 3.575(8) no 2_665
C28 Cl1 3.546(5) no 2_665
C36 C26 3.579(7) no 2_665
C36 C27 3.575(8) no 2_665
C40 C3 3.462(11) no 1_655
C40 C17 3.267(10) no 1_545
Fe1 H13 3.1785 no .
Fe1 H15C 3.3636 no .
Fe1 H17A 3.5023 no .
Fe1 H19 3.5906 no .
Fe1 H20C 3.4389 no .
Fe1 H35B 3.3594 no .
Fe1 H39C 3.1540 no .
Cl1 H13 3.1627 no .
Cl1 H15C 2.8186 no .
Cl1 H17A 2.7941 no .
Cl1 H18B 2.7970 no .
Cl1 H35B 3.5126 no .
Cl1 H36A 2.7211 no .
Cl2 H19 2.6897 no .
Cl2 H20C 2.8529 no .
Cl2 H35B 3.0509 no .
Cl2 H35C 3.2745 no .
Cl2 H37 2.7648 no .
Cl2 H39C 3.1678 no .
P1 H2 2.8586 no .
P1 H14B 3.1373 no .
P1 H14C 3.0463 no .
P1 H15A 2.9969 no .
P1 H15C 2.8019 no .
P1 H23 2.7344 no .
P1 H39C 3.1320 no .
P2 H8 2.8702 no .
P2 H13 3.0410 no .
P2 H17A 2.9239 no .
P2 H17C 2.8576 no .
P2 H18B 2.9648 no .
P2 H18C 2.9187 no .
P2 H20B 3.0069 no .
P2 H20C 2.8380 no .
P2 H21A 3.1133 no .
P2 H21C 3.0177 no .
P3 H29 2.7597 no .
P3 H35B 2.9074 no .
P3 H35C 2.8723 no .
P3 H36A 2.9357 no .
P3 H36C 2.9167 no .
P3 H38B 3.0668 no .
P3 H38C 2.9763 no .
P3 H39A 2.9816 no .
P3 H39C 2.8350 no .
O1 H41A 2.8036 no .
O1 H41B 3.0061 no .
O1 H42A 2.8617 no .
O1 H42B 2.6829 no .
C1 H3 3.3094 no .
C1 H13 3.3069 no .
C1 H14B 3.4274 no .
C1 H14C 2.8030 no .
C1 H20B 3.4019 no .
C1 H20C 3.2311 no .
C1 H23 2.7107 no .
C1 H39C 3.3330 no .
C2 H23 2.5892 no .
C2 H39C 3.3372 no .
C3 H11A 2.9300 no .
C3 H11B 2.9410 no .
C3 H23 3.4602 no .
C4 H2 3.2185 no .
C4 H12A 3.1226 no .
C4 H12B 3.0555 no .
C5 H3 3.2451 no .
C5 H7 3.2549 no .
C5 H11A 3.0528 no .
C5 H11B 3.0047 no .
C5 H12A 3.0654 no .
C5 H12B 3.0079 no .
C5 H14C 3.2455 no .
C5 H20B 3.0006 no .
C6 H8 3.2242 no .
C6 H11A 3.1096 no .
C6 H11B 3.0422 no .
C6 H20B 3.4844 no .
C7 H12A 2.9151 no .
C7 H12B 2.9654 no .
C7 H21A 3.2810 no .
C8 H14C 3.5547 no .
C8 H16 2.8092 no .
C8 H18C 2.9951 no .
C8 H20B 3.2267 no .
C8 H21A 2.6722 no .
C8 H21C 3.5510 no .
C9 H7 3.3172 no .
C9 H13 3.0526 no .
C9 H14C 2.9530 no .
C9 H16 2.9968 no .
C9 H18C 2.9238 no .
C9 H20B 2.7139 no .
C9 H20C 3.2795 no .
C9 H21A 3.0614 no .
C10 H2 3.2691 no .
C10 H8 3.2754 no .
C10 H13 3.3792 no .
C10 H14C 2.6192 no .
C10 H20B 2.7115 no .
C10 H20C 3.1736 no .
C11 H3 2.8753 no .
C12 H7 2.8815 no .
C13 H18B 3.4391 no .
C13 H18C 3.5127 no .
C13 H23 3.0779 no .
C14 H15A 2.6957 no .
C14 H15B 2.6955 no .
C14 H15C 3.3483 no .
C14 H23 2.8208 no .
C15 H14A 2.6932 no .
C15 H14B 2.6933 no .
C15 H14C 3.3502 no .
C16 H8 2.6773 no .
C16 H13 3.5554 no .
C16 H19 3.2084 no .
C16 H21A 3.4397 no .
C16 H21C 2.7160 no .
C17 H18A 2.7311 no .
C17 H18B 2.7302 no .
C17 H18C 3.3720 no .
C17 H19 3.1452 no .
C17 H21C 2.9460 no .
C18 H8 3.0848 no .
C18 H13 2.9014 no .
C18 H17A 2.7281 no .
C18 H17B 2.7286 no .
C18 H17C 3.3741 no .
C19 H8 3.4516 no .
C19 H16 2.9575 no .
C19 H17C 2.8340 no .
C20 H21A 2.6847 no .
C20 H21B 2.6851 no .
C20 H21C 3.3434 no .
C21 H8 3.1490 no .
C21 H16 2.7375 no .
C21 H17C 3.0268 no .
C21 H20A 2.6843 no .
C21 H20B 2.6846 no .
C21 H20C 3.3439 no .
C22 H2 2.6518 no .
C22 H14B 3.2529 no .
C22 H15A 2.6774 no .
C22 H15C 3.1446 no .
C22 H24 3.3191 no .
C22 H39A 3.1426 no .
C22 H39C 3.4506 no .
C23 H2 2.6468 no .
C23 H14B 2.7033 no .
C23 H15A 2.9325 no .
C24 H14B 3.5579 no .
C24 H15A 3.5709 no .
C24 H32A 2.9351 no .
C24 H32B 2.9078 no .
C25 H23 3.2044 no .
C25 H33A 3.0667 no .
C25 H33B 3.1062 no .
C26 H24 3.2486 no .
C26 H28 3.2567 no .
C26 H32A 3.0299 no .
C26 H32B 3.0627 no .
C26 H33A 3.0311 no .
C26 H33B 3.0601 no .
C27 H29 3.2063 no .
C27 H32A 3.0592 no .
C27 H32B 3.0984 no .
C28 H33A 2.9109 no .
C28 H33B 2.9091 no .
C28 H38B 3.5156 no .
C29 H34 2.7495 no .
C29 H36C 2.7391 no .
C29 H38B 2.7735 no .
C29 H38C 3.3479 no .
C30 H15C 3.5860 no .
C30 H28 3.3224 no .
C30 H34 3.0420 no .
C30 H36C 2.9272 no .
C30 H38B 2.8928 no .
C30 H38C 3.5325 no .
C30 H39A 2.9077 no .
C30 H39C 3.5549 no .
C31 H15A 3.1251 no .
C31 H15C 3.3763 no .
C31 H23 3.2875 no .
C31 H29 3.2812 no .
C31 H39A 2.9330 no .
C32 H24 2.8535 no .
C33 H28 2.8434 no .
C34 H29 2.4914 no .
C34 H37 3.0941 no .
C34 H38C 2.7933 no .
C35 H36A 2.7007 no .
C35 H36B 2.7007 no .
C35 H36C 3.3505 no .
C35 H37 3.0065 no .
C35 H38C 3.2403 no .
C36 H29 2.8528 no .
C36 H35A 2.7003 no .
C36 H35B 2.7021 no .
C36 H35C 3.3502 no .
C37 H29 3.4792 no .
C37 H34 2.9912 no .
C37 H35C 2.8505 no .
C38 H29 3.1319 no .
C38 H34 2.8489 no .
C38 H35C 3.2705 no .
C38 H39A 2.6985 no .
C38 H39B 2.6963 no .
C38 H39C 3.3477 no .
C39 H2 3.3912 no .
C39 H38A 2.6971 no .
C39 H38B 2.6976 no .
C39 H38C 3.3477 no .
C40 H42A 2.9011 no .
C40 H42B 2.9222 no .
C40 H43A 3.1998 no .
C40 H43B 2.9146 no .
C41 H43A 3.3810 no .
C41 H43B 3.2319 no .
C42 H40A 2.7940 no .
C42 H40B 3.0119 no .
C43 H40A 2.8657 no .
C43 H40B 3.1967 no .
C43 H41A 3.3100 no .
C43 H41B 3.3299 no .
H2 H3 2.3402 no .
H2 H23 2.4834 no .
H2 H39A 2.9909 no .
H2 H39C 2.9453 no .
H3 H11A 3.0027 no .
H3 H11B 2.9952 no .
H7 H8 2.3427 no .
H7 H12A 2.9888 no .
H7 H12B 3.0253 no .
H8 H16 2.1112 no .
H8 H18A 3.5361 no .
H8 H18C 2.6023 no .
H8 H21A 2.5753 no .
H8 H21C 3.1188 no .
H11A H12A 2.7349 no .
H11A H12B 2.2422 no .
H11B H12A 2.2421 no .
H11B H12B 2.7820 no .
H13 H14A 2.2946 no .
H13 H14B 2.8386 no .
H13 H14C 2.3554 no .
H13 H15A 2.8457 no .
H13 H15B 2.3037 no .
H13 H15C 2.3641 no .
H13 H18B 2.4551 no .
H13 H18C 2.5896 no .
H14A H15A 2.9812 no .
H14A H15B 2.5149 no .
H14A H15C 3.5842 no .
H14A H18C 3.5626 no .
H14B H15A 2.5151 no .
H14B H15B 2.9808 no .
H14B H15C 3.5844 no .
H14B H23 2.1769 no .
H14C H15A 3.5879 no .
H14C H15B 3.5878 no .
H14C H18C 3.5870 no .
H14C H23 2.9680 no .
H15A H23 3.2253 no .
H16 H17A 2.8596 no .
H16 H17B 2.3472 no .
H16 H17C 2.3609 no .
H16 H18A 2.3565 no .
H16 H18B 2.8673 no .
H16 H18C 2.3703 no .
H16 H19 3.3888 no .
H16 H21A 2.8444 no .
H16 H21C 2.1603 no .
H17A H18A 3.0195 no .
H17A H18B 2.5594 no .
H17A H19 3.4258 no .
H17B H18A 2.5609 no .
H17B H18B 3.0189 no .
H17B H21C 3.3458 no .
H17C H19 2.4727 no .
H17C H21B 3.5453 no .
H17C H21C 2.4014 no .
H19 H20A 2.3039 no .
H19 H20B 2.8445 no .
H19 H20C 2.3618 no .
H19 H21A 2.8461 no .
H19 H21B 2.3057 no .
H19 H21C 2.3641 no .
H20A H21A 2.9694 no .
H20A H21B 2.5018 no .
H20A H21C 3.5773 no .
H20B H21A 2.5016 no .
H20B H21B 2.9703 no .
H20B H21C 3.5772 no .
H20C H21A 3.5780 no .
H20C H21B 3.5781 no .
H20C H39C 3.0921 no .
H23 H24 2.3380 no .
H24 H32A 2.9964 no .
H24 H32B 2.9545 no .
H28 H29 2.3280 no .
H28 H33A 2.9627 no .
H28 H33B 2.9597 no .
H29 H34 1.9765 no .
H29 H36B 3.3324 no .
H29 H36C 2.3655 no .
H29 H38B 2.7451 no .
H29 H38C 2.8699 no .
H32A H33A 2.7715 no .
H32A H33B 2.2396 no .
H32B H33A 2.2396 no .
H32B H33B 2.7439 no .
H34 H35A 2.3598 no .
H34 H35B 2.8640 no .
H34 H35C 2.3631 no .
H34 H36A 2.8628 no .
H34 H36B 2.3576 no .
H34 H36C 2.3624 no .
H34 H37 3.2605 no .
H34 H38B 3.1111 no .
H34 H38C 2.1832 no .
H35A H36A 2.9884 no .
H35A H36B 2.5244 no .
H35A H36C 3.5906 no .
H35B H36A 2.5263 no .
H35B H36B 2.9911 no .
H35B H36C 3.5919 no .
H35B H37 3.3074 no .
H35C H36A 3.5910 no .
H35C H36B 3.5900 no .
H35C H37 2.3258 no .
H35C H38C 2.7664 no .
H37 H38A 2.3081 no .
H37 H38B 2.8436 no .
H37 H38C 2.3554 no .
H37 H39A 2.8437 no .
H37 H39B 2.3089 no .
H37 H39C 2.3549 no .
H38A H39A 2.9871 no .
H38A H39B 2.5193 no .
H38A H39C 3.5869 no .
H38B H39A 2.5223 no .
H38B H39B 2.9846 no .
H38B H39C 3.5884 no .
H38C H39A 3.5886 no .
H38C H39B 3.5867 no .
H40A H41A 2.7874 no .
H40A H41B 2.2046 no .
H40A H42A 3.1986 no .
H40A H43B 3.0379 no .
H40B H41A 2.2085 no .
H40B H41B 2.6414 no .
H40B H42B 3.5044 no .
H41A H42A 2.6758 no .
H41A H42B 2.1311 no .
H41B H42A 2.1298 no .
H41B H42B 2.6610 no .
H42A H43A 2.8575 no .
H42A H43B 2.4481 no .
H42B H43A 2.4291 no .
H42B H43B 2.9690 no .
Cl1 H28 3.0508 no 2_665
Cl1 H33A 2.9203 no 2_665
Cl2 H11A 3.0741 no 1_565
Cl2 H12B 2.7455 no 1_565
Cl2 H20A 3.4331 no 2_666
Cl2 H21B 3.0663 no 2_666
O1 H3 3.2536 no 1_655
O1 H7 3.2401 no .
O1 H17A 3.1645 no 1_545
O1 H41A 3.3715 no 2_756
C2 H33B 3.0475 no 2_555
C2 H42A 3.4610 no 1_455
C2 H43B 3.2503 no 1_455
C3 H33B 3.2342 no 2_555
C3 H35C 3.4284 no 1_545
C3 H40A 2.6497 no 1_455
C3 H41B 3.4916 no 1_455
C3 H43B 3.3092 no 1_455
C4 H35C 3.1837 no 1_545
C4 H40A 2.9117 no 1_455
C4 H41B 3.4607 no 1_455
C5 H12A 3.2884 no 2_656
C6 H11B 3.4435 no 2_656
C6 H12A 2.9195 no 2_656
C7 H11B 3.0116 no 2_656
C7 H12A 3.3261 no 2_656
C7 H17B 3.3127 no 2_766
C7 H40B 3.3744 no 2_756
C7 H42B 3.3389 no .
C7 H43A 3.1183 no .
C8 H17B 3.3752 no 2_766
C8 H42B 3.0834 no .
C8 H43A 3.0591 no .
C9 H43A 3.5633 no .
C11 H12A 3.4851 no 2_656
C11 H17B 3.2734 no 1_445
C11 H18A 3.5536 no 1_445
C11 H21A 3.2349 no 2_656
C11 H35C 3.3057 no 1_545
C11 H40A 3.1090 no 1_455
C12 H12A 3.1064 no 2_656
C12 H20B 3.2644 no 2_656
C12 H21A 3.5495 no 2_656
C12 H41B 3.2394 no 2_756
C13 H38A 3.5932 no 1_655
C14 H32B 3.2246 no 2_655
C14 H35A 3.2211 no 1_545
C14 H43A 3.2912 no .
C15 H28 3.4094 no 2_665
C15 H29 3.3542 no 2_665
C15 H36B 3.5746 no 2_665
C15 H36C 3.2649 no 2_665
C15 H38A 3.2472 no 1_655
C16 H16 3.5816 no 2_766
C16 H21A 3.4755 no 2_766
C16 H21C 3.1268 no 2_766
C17 H7 3.5560 no 2_766
C17 H8 3.3883 no 2_766
C17 H11B 3.3961 no 1_665
C17 H21A 3.5495 no 2_766
C17 H40A 2.9710 no 1_565
C17 H40B 2.7956 no 1_565
C17 H41A 3.4374 no 2_766
C18 H21A 3.5039 no 2_766
C18 H21B 3.4885 no 2_766
C18 H21C 3.2014 no 2_766
C18 H37 3.3888 no 1_655
C18 H38A 3.1893 no 1_655
C18 H39B 3.0836 no 1_655
C19 H20A 2.9581 no 2_666
C20 H12A 3.3882 no 2_656
C20 H19 3.2272 no 2_666
C20 H20A 3.0850 no 2_666
C20 H21B 3.3309 no 2_666
C20 H41B 2.9617 no 1_455
C20 H42A 3.0571 no 1_455
C21 H16 3.0727 no 2_766
C21 H17B 3.5604 no 2_766
C21 H18A 2.9097 no 2_766
C21 H20A 3.3291 no 2_666
C21 H42B 3.4029 no 2_766
C22 H32A 3.1868 no 2_555
C23 H32A 3.2025 no 2_555
C23 H33B 3.1007 no 2_555
C24 H32A 3.1688 no 2_555
C24 H33B 3.1126 no 2_555
C25 H32A 3.0639 no 2_555
C25 H36B 3.3257 no 2_665
C26 H32A 2.9848 no 2_555
C26 H36A 3.3924 no 2_665
C26 H36B 3.3077 no 2_665
C26 H36C 3.4462 no 2_665
C27 H36A 3.0254 no 2_665
C27 H36B 3.5908 no 2_665
C27 H36C 3.5568 no 2_665
C28 H15C 3.2548 no 2_665
C28 H36A 3.3675 no 2_665
C28 H38C 3.3567 no 2_565
C29 H15C 3.3848 no 2_665
C31 H32A 3.0758 no 2_555
C31 H36C 3.5415 no 2_665
C32 H2 3.3918 no 2_555
C32 H14A 3.3873 no 2_655
C32 H39A 3.1864 no 2_555
C32 H43B 3.4216 no 2_655
C33 H2 3.1233 no 2_555
C33 H3 3.4390 no 2_555
C33 H36A 3.2208 no 2_665
C33 H43B 3.3476 no 2_655
C35 H11A 3.4889 no 1_565
C36 H15A 3.1813 no 2_665
C36 H33A 3.5077 no 2_665
C37 H18A 3.5859 no 1_455
C38 H15B 3.0757 no 1_455
C38 H18B 3.3832 no 1_455
C38 H28 3.0286 no 2_565
C39 H18C 3.4522 no 1_455
C39 H32A 3.4492 no 2_555
C39 H42A 3.3287 no 1_455
C39 H43B 3.4009 no 1_455
C40 H3 3.0994 no 1_655
C40 H7 2.9261 no 2_756
C40 H11B 3.3522 no 1_655
C40 H17A 2.9746 no 1_545
C40 H17B 2.9971 no 1_545
C40 H17C 3.2888 no 1_545
C40 H40B 3.2477 no 2_756
C40 H41A 2.9533 no 2_756
C41 H7 3.1457 no 2_756
C41 H17C 3.4422 no 2_766
C41 H20A 3.4845 no 1_655
C41 H20B 3.4116 no 1_655
C41 H40B 2.9137 no 2_756
C42 H7 3.5250 no .
C42 H8 3.4465 no .
C42 H20C 3.3292 no 1_655
C42 H39B 3.4679 no 1_655
C43 H3 3.4715 no 1_655
C43 H7 3.5875 no .
C43 H33A 3.5912 no 2_655
C43 H39B 3.2818 no 1_655
H2 C32 3.3918 no 2_555
H2 C33 3.1233 no 2_555
H2 H32A 2.9118 no 2_555
H2 H33A 3.3397 no 2_555
H2 H33B 2.4046 no 2_555
H2 H42A 3.5218 no 1_455
H2 H43B 2.8255 no 1_455
H3 O1 3.2536 no 1_455
H3 C33 3.4390 no 2_555
H3 C40 3.0994 no 1_455
H3 C43 3.4715 no 1_455
H3 H17A 3.5184 no 1_445
H3 H33A 3.1215 no 2_555
H3 H33B 2.8402 no 2_555
H3 H40A 2.2899 no 1_455
H3 H43B 2.9258 no 1_455
H7 O1 3.2401 no .
H7 C17 3.5560 no 2_766
H7 C40 2.9261 no 2_756
H7 C41 3.1457 no 2_756
H7 C42 3.5250 no .
H7 C43 3.5875 no .
H7 H11B 2.8272 no 2_656
H7 H17B 2.8437 no 2_766
H7 H17C 3.4027 no 2_766
H7 H40A 2.9067 no 2_756
H7 H40B 3.5264 no .
H7 H40B 2.4350 no 2_756
H7 H41A 3.2483 no .
H7 H41A 3.0388 no 2_756
H7 H41B 3.0280 no 2_756
H7 H42B 3.0325 no .
H7 H43A 3.2684 no .
H8 C17 3.3883 no 2_766
H8 C42 3.4465 no .
H8 H16 3.2593 no 2_766
H8 H17B 2.8884 no 2_766
H8 H17C 3.1519 no 2_766
H8 H21C 2.9461 no 2_766
H8 H42B 2.5545 no .
H8 H43A 3.2232 no .
H11A Cl2 3.0741 no 1_545
H11A C35 3.4889 no 1_545
H11A H17B 3.2699 no 1_445
H11A H18A 2.8383 no 1_445
H11A H21A 3.0751 no 2_656
H11A H21B 3.3589 no 2_656
H11A H35B 3.5230 no 1_545
H11A H35C 2.6758 no 1_545
H11A H37 3.0295 no 1_545
H11A H40A 3.5962 no 1_455
H11B C6 3.4435 no 2_656
H11B C7 3.0116 no 2_656
H11B C17 3.3961 no 1_445
H11B C40 3.3522 no 1_455
H11B H7 2.8272 no 2_656
H11B H12A 3.2035 no 2_656
H11B H17B 2.4673 no 1_445
H11B H18A 3.3627 no 1_445
H11B H21A 2.7733 no 2_656
H11B H40A 2.5030 no 1_455
H11B H40B 3.5050 no 1_455
H11B H41B 3.4784 no 1_455
H12A C5 3.2884 no 2_656
H12A C6 2.9195 no 2_656
H12A C7 3.3261 no 2_656
H12A C11 3.4851 no 2_656
H12A C12 3.1064 no 2_656
H12A C20 3.3882 no 2_656
H12A H11B 3.2035 no 2_656
H12A H12A 2.6472 no 2_656
H12A H20A 3.4366 no 2_656
H12A H20B 2.5454 no 2_656
H12A H21A 3.2289 no 2_656
H12A H41B 2.7282 no 2_756
H12B Cl2 2.7455 no 1_545
H12B H20A 3.2922 no 2_656
H12B H20B 3.1775 no 2_656
H12B H35B 3.5186 no 1_545
H12B H41A 3.3752 no 2_756
H12B H41B 2.9877 no 2_756
H13 H38A 3.0194 no 1_655
H14A C32 3.3873 no 2_655
H14A H32B 2.4347 no 2_655
H14A H38A 3.5451 no 1_655
H14A H39A 3.5051 no 1_655
H14A H39B 3.1487 no 1_655
H14A H43A 3.0007 no .
H14A H43B 3.4728 no .
H14B H32B 3.2715 no 2_655
H14B H35A 2.7218 no 1_545
H14B H36B 3.3019 no 1_545
H14C H32B 3.5849 no 2_655
H14C H35A 2.8495 no 1_545
H14C H43A 2.6922 no .
H15A C36 3.1813 no 2_665
H15A H29 3.4094 no 2_665
H15A H36B 2.7438 no 2_665
H15A H36C 2.7487 no 2_665
H15B C38 3.0757 no 1_655
H15B H28 3.0389 no 2_665
H15B H29 3.0115 no 2_665
H15B H36C 3.5317 no 2_665
H15B H38A 2.5074 no 1_655
H15B H38B 2.7947 no 1_655
H15B H38C 3.5831 no 1_655
H15C C28 3.2548 no 2_665
H15C C29 3.3848 no 2_665
H15C H28 2.8721 no 2_665
H15C H29 3.0946 no 2_665
H15C H36C 3.0350 no 2_665
H15C H38A 3.3955 no 1_655
H16 C16 3.5816 no 2_766
H16 C21 3.0727 no 2_766
H16 H8 3.2593 no 2_766
H16 H16 2.6281 no 2_766
H16 H21A 2.9831 no 2_766
H16 H21B 3.5252 no 2_766
H16 H21C 2.3592 no 2_766
H17A O1 3.1645 no 1_565
H17A C40 2.9746 no 1_565
H17A H3 3.5184 no 1_665
H17A H40A 2.6771 no 1_565
H17A H40B 2.7313 no 1_565
H17B C7 3.3127 no 2_766
H17B C8 3.3752 no 2_766
H17B C11 3.2734 no 1_665
H17B C21 3.5604 no 2_766
H17B C40 2.9971 no 1_565
H17B H7 2.8437 no 2_766
H17B H8 2.8884 no 2_766
H17B H11A 3.2699 no 1_665
H17B H11B 2.4673 no 1_665
H17B H21A 2.8290 no 2_766
H17B H21C 3.4701 no 2_766
H17B H40A 2.5271 no 1_565
H17B H40B 2.6050 no 1_565
H17C C40 3.2888 no 1_565
H17C C41 3.4422 no 2_766
H17C H7 3.4027 no 2_766
H17C H8 3.1519 no 2_766
H17C H40A 3.2738 no 1_565
H17C H40B 2.5747 no 1_565
H17C H41A 2.6399 no 2_766
H17C H42B 2.8843 no 2_766
H18A C11 3.5536 no 1_665
H18A C21 2.9097 no 2_766
H18A C37 3.5859 no 1_655
H18A H11A 2.8383 no 1_665
H18A H11B 3.3627 no 1_665
H18A H21A 2.7719 no 2_766
H18A H21B 2.6996 no 2_766
H18A H21C 2.7592 no 2_766
H18A H37 2.8666 no 1_655
H18A H38A 3.3393 no 1_655
H18A H39B 3.0350 no 1_655
H18B C38 3.3832 no 1_655
H18B H37 3.2552 no 1_655
H18B H38A 2.5295 no 1_655
H18B H39B 3.1912 no 1_655
H18C C39 3.4522 no 1_655
H18C H21B 3.5827 no 2_766
H18C H21C 3.2577 no 2_766
H18C H37 3.5206 no 1_655
H18C H38A 3.2316 no 1_655
H18C H39B 2.5403 no 1_655
H18C H42B 3.0765 no .
H18C H43A 3.2279 no .
H19 C20 3.2272 no 2_666
H19 H20A 2.2652 no 2_666
H19 H20C 3.5471 no 2_666
H19 H21B 3.5986 no 2_666
H19 H41A 3.5759 no 2_766
H20A Cl2 3.4331 no 2_666
H20A C19 2.9581 no 2_666
H20A C20 3.0850 no 2_666
H20A C21 3.3291 no 2_666
H20A C41 3.4845 no 1_455
H20A H12A 3.4366 no 2_656
H20A H12B 3.2922 no 2_656
H20A H19 2.2652 no 2_666
H20A H20A 2.5132 no 2_666
H20A H20C 3.3877 no 2_666
H20A H21B 2.8080 no 2_666
H20A H41B 2.8672 no 1_455
H20A H42A 3.0898 no 1_455
H20B C12 3.2644 no 2_656
H20B C41 3.4116 no 1_455
H20B H12A 2.5454 no 2_656
H20B H12B 3.1775 no 2_656
H20B H41B 2.5157 no 1_455
H20B H42A 3.1559 no 1_455
H20C C42 3.3292 no 1_455
H20C H19 3.5471 no 2_666
H20C H20A 3.3877 no 2_666
H20C H21B 3.0103 no 2_666
H20C H41B 3.0179 no 1_455
H20C H42A 2.4566 no 1_455
H21A C11 3.2349 no 2_656
H21A C12 3.5495 no 2_656
H21A C16 3.4755 no 2_766
H21A C17 3.5495 no 2_766
H21A C18 3.5039 no 2_766
H21A H11A 3.0751 no 2_656
H21A H11B 2.7733 no 2_656
H21A H12A 3.2289 no 2_656
H21A H16 2.9831 no 2_766
H21A H17B 2.8290 no 2_766
H21A H18A 2.7719 no 2_766
H21B Cl2 3.0663 no 2_666
H21B C18 3.4885 no 2_766
H21B C20 3.3309 no 2_666
H21B H11A 3.3589 no 2_656
H21B H16 3.5252 no 2_766
H21B H18A 2.6996 no 2_766
H21B H18C 3.5827 no 2_766
H21B H19 3.5986 no 2_666
H21B H20A 2.8080 no 2_666
H21B H20C 3.0103 no 2_666
H21B H42A 3.2631 no 2_766
H21B H42B 3.1747 no 2_766
H21C C16 3.1268 no 2_766
H21C C18 3.2014 no 2_766
H21C H8 2.9461 no 2_766
H21C H16 2.3592 no 2_766
H21C H17B 3.4701 no 2_766
H21C H18A 2.7592 no 2_766
H21C H18C 3.2577 no 2_766
H21C H42B 2.8001 no 2_766
H23 H33B 3.1245 no 2_555
H23 H35A 2.7932 no 1_545
H24 H33B 3.1459 no 2_555
H28 Cl1 3.0508 no 2_665
H28 C15 3.4094 no 2_665
H28 C38 3.0286 no 2_565
H28 H15B 3.0389 no 2_665
H28 H15C 2.8721 no 2_665
H28 H38A 2.7863 no 2_565
H28 H38B 3.2396 no 2_565
H28 H38C 2.5900 no 2_565
H29 C15 3.3542 no 2_665
H29 H15A 3.4094 no 2_665
H29 H15B 3.0115 no 2_665
H29 H15C 3.0946 no 2_665
H32A C22 3.1868 no 2_555
H32A C23 3.2025 no 2_555
H32A C24 3.1688 no 2_555
H32A C25 3.0639 no 2_555
H32A C26 2.9848 no 2_555
H32A C31 3.0758 no 2_555
H32A C39 3.4492 no 2_555
H32A H2 2.9118 no 2_555
H32A H39A 2.5023 no 2_555
H32A H43B 3.5447 no 2_655
H32B C14 3.2246 no 2_655
H32B H14A 2.4347 no 2_655
H32B H14B 3.2715 no 2_655
H32B H14C 3.5849 no 2_655
H32B H36A 3.5799 no 2_665
H32B H36B 3.3676 no 2_665
H32B H39A 2.9955 no 2_555
H32B H43A 3.5974 no 2_655
H32B H43B 2.9239 no 2_655
H33A Cl1 2.9203 no 2_665
H33A C36 3.5077 no 2_665
H33A C43 3.5912 no 2_655
H33A H2 3.3397 no 2_555
H33A H3 3.1215 no 2_555
H33A H36A 2.6845 no 2_665
H33A H36B 3.5135 no 2_665
H33A H43B 2.8318 no 2_655
H33B C2 3.0475 no 2_555
H33B C3 3.2342 no 2_555
H33B C23 3.1007 no 2_555
H33B C24 3.1126 no 2_555
H33B H2 2.4046 no 2_555
H33B H3 2.8402 no 2_555
H33B H23 3.1245 no 2_555
H33B H24 3.1459 no 2_555
H33B H43B 3.3943 no 2_655
H35A C14 3.2211 no 1_565
H35A H14B 2.7218 no 1_565
H35A H14C 2.8495 no 1_565
H35A H23 2.7932 no 1_565
H35B H11A 3.5230 no 1_565
H35B H12B 3.5186 no 1_565
H35C C3 3.4284 no 1_565
H35C C4 3.1837 no 1_565
H35C C11 3.3057 no 1_565
H35C H11A 2.6758 no 1_565
H36A C26 3.3924 no 2_665
H36A C27 3.0254 no 2_665
H36A C28 3.3675 no 2_665
H36A C33 3.2208 no 2_665
H36A H32B 3.5799 no 2_665
H36A H33A 2.6845 no 2_665
H36B C15 3.5746 no 2_665
H36B C25 3.3257 no 2_665
H36B C26 3.3077 no 2_665
H36B C27 3.5908 no 2_665
H36B H14B 3.3019 no 1_565
H36B H15A 2.7438 no 2_665
H36B H32B 3.3676 no 2_665
H36B H33A 3.5135 no 2_665
H36C C15 3.2649 no 2_665
H36C C26 3.4462 no 2_665
H36C C27 3.5568 no 2_665
H36C C31 3.5415 no 2_665
H36C H15A 2.7487 no 2_665
H36C H15B 3.5317 no 2_665
H36C H15C 3.0350 no 2_665
H37 C18 3.3888 no 1_455
H37 H11A 3.0295 no 1_565
H37 H18A 2.8666 no 1_455
H37 H18B 3.2552 no 1_455
H37 H18C 3.5206 no 1_455
H38A C13 3.5932 no 1_455
H38A C15 3.2472 no 1_455
H38A C18 3.1893 no 1_455
H38A H13 3.0194 no 1_455
H38A H14A 3.5451 no 1_455
H38A H15B 2.5074 no 1_455
H38A H15C 3.3955 no 1_455
H38A H18A 3.3393 no 1_455
H38A H18B 2.5295 no 1_455
H38A H18C 3.2316 no 1_455
H38A H28 2.7863 no 2_565
H38B H15B 2.7947 no 1_455
H38B H28 3.2396 no 2_565
H38C C28 3.3567 no 2_565
H38C H15B 3.5831 no 1_455
H38C H28 2.5900 no 2_565
H39A C32 3.1864 no 2_555
H39A H14A 3.5051 no 1_455
H39A H32A 2.5023 no 2_555
H39A H32B 2.9955 no 2_555
H39A H43B 3.2859 no 1_455
H39B C18 3.0836 no 1_455
H39B C42 3.4679 no 1_455
H39B C43 3.2818 no 1_455
H39B H14A 3.1487 no 1_455
H39B H18A 3.0350 no 1_455
H39B H18B 3.1912 no 1_455
H39B H18C 2.5403 no 1_455
H39B H42A 2.9918 no 1_455
H39B H42B 3.5480 no 1_455
H39B H43A 3.2207 no 1_455
H39B H43B 3.0051 no 1_455
H39C H42A 2.7923 no 1_455
H39C H43B 3.3531 no 1_455
H40A C3 2.6497 no 1_655
H40A C4 2.9117 no 1_655
H40A C11 3.1090 no 1_655
H40A C17 2.9710 no 1_545
H40A H3 2.2899 no 1_655
H40A H7 2.9067 no 2_756
H40A H11A 3.5962 no 1_655
H40A H11B 2.5030 no 1_655
H40A H17A 2.6771 no 1_545
H40A H17B 2.5271 no 1_545
H40A H17C 3.2738 no 1_545
H40B C7 3.3744 no 2_756
H40B C17 2.7956 no 1_545
H40B C40 3.2477 no 2_756
H40B C41 2.9137 no 2_756
H40B H7 3.5264 no .
H40B H7 2.4350 no 2_756
H40B H11B 3.5050 no 1_655
H40B H17A 2.7313 no 1_545
H40B H17B 2.6050 no 1_545
H40B H17C 2.5747 no 1_545
H40B H40B 2.7652 no 2_756
H40B H41A 2.0469 no 2_756
H40B H42B 3.4105 no 2_756
H41A O1 3.3715 no 2_756
H41A C17 3.4374 no 2_766
H41A C40 2.9533 no 2_756
H41A H7 3.2483 no .
H41A H7 3.0388 no 2_756
H41A H12B 3.3752 no 2_756
H41A H17C 2.6399 no 2_766
H41A H19 3.5759 no 2_766
H41A H40B 2.0469 no 2_756
H41A H41A 3.2386 no 2_756
H41B C3 3.4916 no 1_655
H41B C4 3.4607 no 1_655
H41B C12 3.2394 no 2_756
H41B C20 2.9617 no 1_655
H41B H7 3.0280 no 2_756
H41B H11B 3.4784 no 1_655
H41B H12A 2.7282 no 2_756
H41B H12B 2.9877 no 2_756
H41B H20A 2.8672 no 1_655
H41B H20B 2.5157 no 1_655
H41B H20C 3.0179 no 1_655
H42A C2 3.4610 no 1_655
H42A C20 3.0571 no 1_655
H42A C39 3.3287 no 1_655
H42A H2 3.5218 no 1_655
H42A H20A 3.0898 no 1_655
H42A H20B 3.1559 no 1_655
H42A H20C 2.4566 no 1_655
H42A H21B 3.2631 no 2_766
H42A H39B 2.9918 no 1_655
H42A H39C 2.7923 no 1_655
H42B C7 3.3389 no .
H42B C8 3.0834 no .
H42B C21 3.4029 no 2_766
H42B H7 3.0325 no .
H42B H8 2.5545 no .
H42B H17C 2.8843 no 2_766
H42B H18C 3.0765 no .
H42B H21B 3.1747 no 2_766
H42B H21C 2.8001 no 2_766
H42B H39B 3.5480 no 1_655
H42B H40B 3.4105 no 2_756
H43A C7 3.1183 no .
H43A C8 3.0591 no .
H43A C9 3.5633 no .
H43A C14 3.2912 no .
H43A H7 3.2684 no .
H43A H8 3.2232 no .
H43A H14A 3.0007 no .
H43A H14C 2.6922 no .
H43A H18C 3.2279 no .
H43A H32B 3.5974 no 2_655
H43A H39B 3.2207 no 1_655
H43B C2 3.2503 no 1_655
H43B C3 3.3092 no 1_655
H43B C32 3.4216 no 2_655
H43B C33 3.3476 no 2_655
H43B C39 3.4009 no 1_655
H43B H2 2.8255 no 1_655
H43B H3 2.9258 no 1_655
H43B H14A 3.4728 no .
H43B H32A 3.5447 no 2_655
H43B H32B 2.9239 no 2_655
H43B H33A 2.8318 no 2_655
H43B H33B 3.3943 no 2_655
H43B H39A 3.2859 no 1_655
H43B H39B 3.0051 no 1_655
H43B H39C 3.3531 no 1_655

loop_
_geom_torsion_atom_site_label_1
_geom_torsion_atom_site_label_2
_geom_torsion_atom_site_label_3
_geom_torsion_atom_site_label_4
_geom_torsion
_geom_torsion_publ_flag
Cl1 Fe1 P1 C1 136.66(6) no
Cl1 Fe1 P1 C13 22.27(6) no
Cl1 Fe1 P1 C22 -92.39(8) no
Cl1 Fe1 P2 C9 -114.83(7) no
Cl1 Fe1 P2 C16 14.98(7) no
Cl1 Fe1 P2 C19 131.89(5) no
Cl1 Fe1 P3 C30 85.35(7) no
Cl1 Fe1 P3 C34 -42.71(8) no
Cl1 Fe1 P3 C37 -159.14(6) no
Cl2 Fe1 P1 C1 -39.46(9) no
Cl2 Fe1 P1 C13 -153.84(6) no
Cl2 Fe1 P1 C22 91.49(9) no
Cl2 Fe1 P2 C9 124.07(7) no
Cl2 Fe1 P2 C16 -106.12(7) no
Cl2 Fe1 P2 C19 10.79(5) no
Cl2 Fe1 P3 C30 -153.48(6) no
Cl2 Fe1 P3 C34 78.45(7) no
Cl2 Fe1 P3 C37 -37.98(6) no
P1 Fe1 P2 C9 -7.26(6) no
P1 Fe1 P2 C16 122.54(7) no
P1 Fe1 P2 C19 -120.54(5) no
P2 Fe1 P1 C1 43.35(6) no
P2 Fe1 P1 C13 -71.04(5) no
P2 Fe1 P1 C22 174.30(7) no
P1 Fe1 P3 C30 -22.39(6) no
P1 Fe1 P3 C34 -150.46(7) no
P1 Fe1 P3 C37 93.11(6) no
P3 Fe1 P1 C1 -123.88(6) no
P3 Fe1 P1 C13 121.73(5) no
P3 Fe1 P1 C22 7.07(7) no
Fe1 P1 C1 C2 120.3(3) no
Fe1 P1 C1 C10 -65.4(4) no
Fe1 P1 C13 C14 151.5(2) no
Fe1 P1 C13 C15 -81.44(19) no
Fe1 P1 C22 C23 178.95(17) no
Fe1 P1 C22 C31 9.4(5) no
C1 P1 C13 C14 31.4(3) no
C1 P1 C13 C15 158.5(2) no
C13 P1 C1 C2 -126.4(4) no
C13 P1 C1 C10 47.9(4) no
C1 P1 C22 C23 -46.7(4) no
C1 P1 C22 C31 143.8(4) no
C22 P1 C1 C2 -20.0(4) no
C22 P1 C1 C10 154.3(4) no
C13 P1 C22 C23 63.0(3) no
C13 P1 C22 C31 -106.5(4) no
C22 P1 C13 C14 -77.6(3) no
C22 P1 C13 C15 49.4(3) no
Fe1 P2 C9 C8 170.2(2) no
Fe1 P2 C9 C10 -29.6(4) no
Fe1 P2 C16 C17 53.4(3) no
Fe1 P2 C16 C18 -70.9(3) no
Fe1 P2 C19 C20 70.4(3) no
Fe1 P2 C19 C21 -163.4(2) no
C9 P2 C16 C17 -170.2(3) no
C9 P2 C16 C18 65.5(3) no
C16 P2 C9 C8 35.1(4) no
C16 P2 C9 C10 -164.7(3) no
C9 P2 C19 C20 -55.9(3) no
C9 P2 C19 C21 70.4(3) no
C19 P2 C9 C8 -71.5(4) no
C19 P2 C9 C10 88.7(3) no
C16 P2 C19 C20 -164.0(3) no
C16 P2 C19 C21 -37.8(3) no
C19 P2 C16 C17 -66.5(3) no
C19 P2 C16 C18 169.2(3) no
Fe1 P3 C30 C29 -155.9(2) no
Fe1 P3 C30 C31 29.7(4) no
Fe1 P3 C34 C35 -52.9(4) no
Fe1 P3 C34 C36 69.5(3) no
Fe1 P3 C37 C38 174.9(3) no
Fe1 P3 C37 C39 -58.7(3) no
C30 P3 C34 C35 172.3(3) no
C30 P3 C34 C36 -65.2(3) no
C34 P3 C30 C29 -23.2(4) no
C34 P3 C30 C31 162.4(4) no
C30 P3 C37 C38 -58.3(4) no
C30 P3 C37 C39 68.2(3) no
C37 P3 C30 C29 84.5(3) no
C37 P3 C30 C31 -89.9(4) no
C34 P3 C37 C38 50.9(4) no
C34 P3 C37 C39 177.4(3) no
C37 P3 C34 C35 66.5(3) no
C37 P3 C34 C36 -171.0(3) no
C40 O1 C43 C42 -29.0(15) no
C43 O1 C40 C41 34.8(17) no
P1 C1 C2 C3 168.0(3) no
P1 C1 C10 C5 -161.2(3) no
P1 C1 C10 C9 20.7(7) no
C2 C1 C10 C5 13.2(7) no
C2 C1 C10 C9 -164.9(5) no
C10 C1 C2 C3 -6.5(7) no
C1 C2 C3 C4 -4.0(8) no
C2 C3 C4 C5 6.7(7) no
C2 C3 C4 C11 -176.3(5) no
C3 C4 C5 C6 178.7(4) no
C3 C4 C5 C10 1.1(8) no
C3 C4 C11 C12 178.9(5) no
C5 C4 C11 C12 -3.9(6) no
C11 C4 C5 C6 1.0(6) no
C11 C4 C5 C10 -176.6(4) no
C4 C5 C6 C7 -177.2(4) no
C4 C5 C6 C12 2.4(6) no
C4 C5 C10 C1 -11.1(7) no
C4 C5 C10 C9 167.3(4) no
C6 C5 C10 C1 171.5(5) no
C6 C5 C10 C9 -10.0(7) no
C10 C5 C6 C7 0.5(8) no
C10 C5 C6 C12 -180.0(4) no
C5 C6 C7 C8 6.9(7) no
C5 C6 C12 C11 -4.7(6) no
C7 C6 C12 C11 174.8(6) no
C12 C6 C7 C8 -172.5(5) no
C6 C7 C8 C9 -4.6(8) no
C7 C8 C9 P2 155.2(4) no
C7 C8 C9 C10 -5.3(7) no
P2 C9 C10 C1 29.7(7) no
P2 C9 C10 C5 -148.4(3) no
C8 C9 C10 C1 -169.9(5) no
C8 C9 C10 C5 11.9(6) no
C4 C11 C12 C6 5.1(5) no
P1 C22 C23 C24 -170.1(3) no
P1 C22 C31 C26 167.6(3) no
P1 C22 C31 C30 -12.3(7) no
C23 C22 C31 C26 -1.6(6) no
C23 C22 C31 C30 178.6(4) no
C31 C22 C23 C24 0.1(7) no
C22 C23 C24 C25 1.3(7) no
C23 C24 C25 C26 -1.0(7) no
C23 C24 C25 C32 178.8(4) no
C24 C25 C26 C27 178.6(4) no
C24 C25 C26 C31 -0.6(7) no
C24 C25 C32 C33 -177.2(5) no
C26 C25 C32 C33 2.7(5) no
C32 C25 C26 C27 -1.3(5) no
C32 C25 C26 C31 179.5(4) no
C25 C26 C27 C28 -178.8(4) no
C25 C26 C27 C33 -0.7(5) no
C25 C26 C31 C22 1.9(6) no
C25 C26 C31 C30 -178.2(4) no
C27 C26 C31 C22 -177.2(4) no
C27 C26 C31 C30 2.7(6) no
C31 C26 C27 C28 0.4(7) no
C31 C26 C27 C33 178.5(4) no
C26 C27 C28 C29 -2.4(7) no
C26 C27 C33 C32 2.4(5) no
C28 C27 C33 C32 -179.8(5) no
C33 C27 C28 C29 179.9(5) no
C27 C28 C29 C30 1.4(7) no
C28 C29 C30 P3 -173.1(4) no
C28 C29 C30 C31 1.8(7) no
P3 C30 C31 C22 -9.4(7) no
P3 C30 C31 C26 170.7(3) no
C29 C30 C31 C22 176.3(4) no
C29 C30 C31 C26 -3.6(6) no
C25 C32 C33 C27 -3.0(5) no
O1 C40 C41 C42 -16.0(12) no
C40 C41 C42 C43 1.5(13) no
C41 C42 C43 O1 13.3(11) no
